data_4315727
loop_
_publ_author_name
'Kibong Kim'
'Changbum Jo'
'Shanmugam Easwaramoorthi'
'Jooyoung Sung'
'Dong Ho Kim'
'David G. Churchill'

_publ_section_title
;
 Crystallographic, Photophysical, NMR Spectroscopic and Reactivity
 Manifestations of the "8-Heteroaryl Effect" in
 4,4-Difluoro-8-(C4H3X)-4-bora-3a,4a-diaza-s-indacene (X= O, S, Se)
 (BODIPY) Systems
;
_journal_name_full 'Inorganic Chemistry'
_journal_page_first 4881
_journal_page_last 4894
_journal_paper_doi 10.1021/ic902467h
_journal_volume 49
_journal_year 2010
_chemical_formula_moiety C13H9BF2N2Se
_chemical_formula_sum 'C13 H9 B F2 N2 Se'
_chemical_formula_weight 320.99
_chemical_name_common 2Se-BF2
_chemical_name_systematic
;
 Difluoroboryl-(2-selenyl)dipyrrin
;
_space_group_IT_number 19
_symmetry_cell_setting orthorhombic
_symmetry_space_group_name_Hall 'P 2ac 2ab'
_symmetry_space_group_name_H-M 'P 21 21 21'
_atom_sites_solution_hydrogens geom
_atom_sites_solution_primary direct
_atom_sites_solution_secondary difmap
_audit_creation_method SHELXL-97
_cell_angle_alpha 90.00
_cell_angle_beta 90.00
_cell_angle_gamma 90.00
_cell_formula_units_Z 4
_cell_length_a 7.29830(10)
_cell_length_b 10.8015(2)
_cell_length_c 15.1294(2)
_cell_measurement_temperature 100(2)
_cell_volume 1192.69(3)
_computing_structure_refinement 'SHELXL-97 (Sheldrick, 2008)'
_diffrn_ambient_temperature 293(2)
_diffrn_measured_fraction_theta_full 0.866
_diffrn_measured_fraction_theta_max 0.866
_diffrn_radiation_monochromator graphite
_diffrn_radiation_source 'fine-focus sealed tube'
_diffrn_radiation_type MoK\a
_diffrn_radiation_wavelength 0.71073
_diffrn_reflns_av_R_equivalents 0.0207
_diffrn_reflns_av_sigmaI/netI 0.0525
_diffrn_reflns_limit_h_max 8
_diffrn_reflns_limit_h_min -10
_diffrn_reflns_limit_k_max 14
_diffrn_reflns_limit_k_min -10
_diffrn_reflns_limit_l_max 21
_diffrn_reflns_limit_l_min -11
_diffrn_reflns_number 5987
_diffrn_reflns_theta_full 31.21
_diffrn_reflns_theta_max 31.21
_diffrn_reflns_theta_min 3.10
_exptl_absorpt_coefficient_mu 3.157
_exptl_crystal_colour red
_exptl_crystal_density_diffrn 1.788
_exptl_crystal_density_method 'not measured'
_exptl_crystal_F_000 632
_exptl_crystal_size_max 0.2
_exptl_crystal_size_mid 0.1
_exptl_crystal_size_min 0.1
_refine_diff_density_max 0.685
_refine_diff_density_min -0.574
_refine_diff_density_rms 0.096
_refine_ls_abs_structure_details 'Flack H D (1983), Acta Cryst. A39, 876-881'
_refine_ls_abs_structure_Flack 0.030(13)
_refine_ls_extinction_method none
_refine_ls_goodness_of_fit_ref 1.037
_refine_ls_hydrogen_treatment mixed
_refine_ls_matrix_type full
_refine_ls_number_parameters 185
_refine_ls_number_reflns 3079
_refine_ls_number_restraints 14
_refine_ls_restrained_S_all 1.057
_refine_ls_R_factor_all 0.0423
_refine_ls_R_factor_gt 0.0379
_refine_ls_shift/su_max 0.222
_refine_ls_shift/su_mean 0.022
_refine_ls_structure_factor_coef Fsqd
_refine_ls_weighting_details 'calc w=1/[\s^2^(Fo^2^)+(0.0651P)^2^+0.0000P] where P=(Fo^2^+2Fc^2^)/3'
_refine_ls_weighting_scheme calc
_refine_ls_wR_factor_gt 0.1026
_refine_ls_wR_factor_ref 0.1050
_reflns_number_gt 2805
_reflns_number_total 3079
_reflns_threshold_expression >2\s(I)
_cod_data_source_file ic902467h_si_002.cif
_cod_data_source_block 2009_08_26a_0m
_cod_depositor_comments
;
The following automatic conversions were performed:

'_symmetry_cell_setting' value 'Orthorhombic' changed to
'orthorhombic' according to the built-in table from CIF Core
dictionary named 'cif_core.dic' version 2.4.1 from 2010-06-29.

Automatic conversion script
Id: cif_fix_values 1646 2011-03-28 12:23:43Z adriana 
;
_cod_database_code 4315727

loop_
_symmetry_equiv_pos_as_xyz
'x, y, z'
'-x+1/2, -y, z+1/2'
'x+1/2, -y+1/2, -z'
'-x, y+1/2, -z+1/2'

loop_
_atom_site_label
_atom_site_type_symbol
_atom_site_fract_x
_atom_site_fract_y
_atom_site_fract_z
_atom_site_U_iso_or_equiv
_atom_site_adp_type
_atom_site_occupancy
_atom_site_symmetry_multiplicity
_atom_site_calc_flag
_atom_site_refinement_flags
_atom_site_disorder_assembly
_atom_site_disorder_group
Se1 Se 0.7912(3) 0.91619(18) 0.51667(13) 0.0162(3) Uani 0.50 1 d P . .
Se1' Se 0.59047(9) 0.93355(7) 0.68170(5) 0.02210(17) Uani 0.50 1 d P . .
F2 F 0.5915(3) 1.48948(17) 0.62598(11) 0.0233(4) Uani 1 1 d . . .
F1 F 0.8958(2) 1.52202(16) 0.60502(11) 0.0227(4) Uani 1 1 d . . .
N2 N 0.8032(3) 1.3409(2) 0.68663(15) 0.0152(5) Uani 1 1 d . . .
C10 C 0.7119(4) 1.0206(3) 0.59944(18) 0.0193(6) Uani 1 1 d D . .
N1 N 0.7524(3) 1.3530(2) 0.52759(15) 0.0148(5) Uani 1 1 d . . .
C8 C 0.8840(4) 1.2604(3) 0.81837(18) 0.0194(6) Uani 1 1 d . . .
C9 C 0.8670(4) 1.3685(3) 0.76807(18) 0.0180(6) Uani 1 1 d . . .
C3 C 0.7087(4) 1.1904(3) 0.43337(18) 0.0190(6) Uani 1 1 d . . .
C2 C 0.7219(4) 1.2989(3) 0.38310(18) 0.0197(6) Uani 1 1 d . . .
C1 C 0.7466(4) 1.3969(3) 0.44362(19) 0.0192(6) Uani 1 1 d . . .
C5 C 0.7380(4) 1.1540(3) 0.60125(17) 0.0159(6) Uani 1 1 d . . .
C6 C 0.7780(4) 1.2127(3) 0.68247(17) 0.0147(5) Uani 1 1 d . . .
C4 C 0.7311(3) 1.2252(3) 0.52313(18) 0.0156(5) Uani 1 1 d . . .
B1 B 0.7607(4) 1.4318(3) 0.6111(2) 0.0169(6) Uani 1 1 d . . .
C7 C 0.8292(4) 1.1621(3) 0.76616(18) 0.0178(6) Uani 1 1 d . . .
C13 C 0.7021(10) 0.7977(5) 0.5670(5) 0.091(3) Uani 1 1 d U . .
C12 C 0.6089(8) 0.8151(5) 0.6392(5) 0.081(2) Uani 1 1 d DU . .
C11 C 0.604(2) 0.9644(13) 0.6575(10) 0.022(4) Uiso 0.24 1 d PD . .
C11' C 0.800(2) 0.9239(14) 0.5281(9) 0.038(4) Uani 0.76 1 d P . .

loop_
_atom_site_aniso_label
_atom_site_aniso_U_11
_atom_site_aniso_U_22
_atom_site_aniso_U_33
_atom_site_aniso_U_23
_atom_site_aniso_U_13
_atom_site_aniso_U_12
Se1 0.0199(5) 0.0109(5) 0.0178(4) -0.0016(4) -0.0022(3) 0.0017(4)
Se1' 0.0198(3) 0.0212(4) 0.0253(3) 0.0042(3) 0.0018(3) -0.0006(3)
F2 0.0230(8) 0.0213(10) 0.0256(9) -0.0003(7) -0.0032(7) 0.0086(7)
F1 0.0270(9) 0.0144(10) 0.0266(9) 0.0014(7) -0.0042(7) -0.0069(7)
N2 0.0164(9) 0.0140(12) 0.0154(10) 0.0005(9) 0.0005(9) 0.0007(9)
C10 0.0263(13) 0.0148(15) 0.0168(12) 0.0036(10) -0.0061(12) -0.0054(12)
N1 0.0148(9) 0.0135(12) 0.0160(11) 0.0038(9) -0.0010(8) -0.0007(8)
C8 0.0182(12) 0.0254(17) 0.0146(11) 0.0002(12) -0.0007(10) 0.0006(11)
C9 0.0157(11) 0.0222(16) 0.0161(12) -0.0039(11) -0.0008(10) 0.0009(10)
C3 0.0176(11) 0.0231(16) 0.0162(12) 0.0035(11) -0.0014(11) 0.0003(11)
C2 0.0202(11) 0.0196(16) 0.0194(12) 0.0032(11) -0.0018(11) -0.0007(11)
C1 0.0188(12) 0.0203(17) 0.0186(12) 0.0046(12) -0.0015(10) 0.0016(10)
C5 0.0166(12) 0.0141(15) 0.0169(13) -0.0004(11) -0.0010(9) 0.0002(10)
C6 0.0164(10) 0.0142(14) 0.0136(11) 0.0001(10) -0.0013(10) 0.0026(10)
C4 0.0149(10) 0.0144(14) 0.0175(12) 0.0004(11) -0.0033(10) -0.0016(9)
B1 0.0183(12) 0.0135(17) 0.0189(13) 0.0017(12) -0.0019(10) -0.0015(12)
C7 0.0171(12) 0.0228(17) 0.0136(12) 0.0033(11) 0.0013(10) 0.0020(10)
C13 0.100(5) 0.029(3) 0.143(5) -0.050(3) -0.105(5) 0.041(3)
C12 0.064(3) 0.061(4) 0.119(5) 0.065(4) -0.067(3) -0.048(3)
C11' 0.026(4) 0.049(8) 0.039(6) 0.036(5) -0.010(3) -0.014(4)

loop_
_atom_type_symbol
_atom_type_description
_atom_type_scat_dispersion_real
_atom_type_scat_dispersion_imag
_atom_type_scat_source
C C 0.0033 0.0016 'International Tables Vol C Tables 4.2.6.8 and 6.1.1.4'
H H 0.0000 0.0000 'International Tables Vol C Tables 4.2.6.8 and 6.1.1.4'
B B 0.0013 0.0007 'International Tables Vol C Tables 4.2.6.8 and 6.1.1.4'
F F 0.0171 0.0103 'International Tables Vol C Tables 4.2.6.8 and 6.1.1.4'
N N 0.0061 0.0033 'International Tables Vol C Tables 4.2.6.8 and 6.1.1.4'
Se Se -0.0929 2.2259 'International Tables Vol C Tables 4.2.6.8 and 6.1.1.4'

loop_
_geom_angle_atom_site_label_1
_geom_angle_atom_site_label_2
_geom_angle_atom_site_label_3
_geom_angle
_geom_angle_site_symmetry_1
_geom_angle_site_symmetry_3
_geom_angle_publ_flag
C13 Se1 C10 92.3(3) . . ?
C11 Se1' C12 104.2(17) . . ?
C11 Se1' C10 19.1(19) . . ?
C12 Se1' C10 96.3(3) . . ?
C11 Se1' C13 79.4(17) . . ?
C12 Se1' C13 26.7(3) . . ?
C10 Se1' C13 69.7(2) . . ?
C9 N2 C6 107.8(2) . . ?
C9 N2 B1 127.3(3) . . ?
C6 N2 B1 124.9(2) . . ?
C5 C10 C11' 126.5(6) . . ?
C5 C10 Se1 126.8(2) . . ?
C11' C10 Se1 4.7(6) . . ?
C5 C10 Se1' 124.8(2) . . ?
C11' C10 Se1' 108.5(6) . . ?
Se1 C10 Se1' 108.42(17) . . ?
C1 N1 C4 107.3(2) . . ?
C1 N1 B1 125.6(2) . . ?
C4 N1 B1 126.8(2) . . ?
C7 C8 C9 107.8(2) . . ?
N2 C9 C8 110.0(3) . . ?
C2 C3 C4 106.9(3) . . ?
C3 C2 C1 106.5(2) . . ?
N1 C1 C2 110.5(3) . . ?
C4 C5 C6 119.5(3) . . ?
C4 C5 C10 121.3(3) . . ?
C6 C5 C10 119.2(2) . . ?
N2 C6 C5 120.7(2) . . ?
N2 C6 C7 107.7(2) . . ?
C5 C6 C7 130.8(3) . . ?
N1 C4 C5 119.7(3) . . ?
N1 C4 C3 108.8(2) . . ?
C5 C4 C3 131.4(3) . . ?
F1 B1 F2 108.9(3) . . ?
F1 B1 N1 111.4(2) . . ?
F2 B1 N1 110.3(2) . . ?
F1 B1 N2 110.7(2) . . ?
F2 B1 N2 110.0(2) . . ?
N1 B1 N2 105.5(2) . . ?
C8 C7 C6 106.7(3) . . ?
C12 C13 Se1 119.3(4) . . ?
C12 C13 Se1' 29.8(3) . . ?
Se1 C13 Se1' 89.60(18) . . ?
C13 C12 Se1' 123.6(4) . . ?
C13 C12 C11 107.2(6) . . ?
Se1' C12 C11 17.4(5) . . ?
Se1' C11 C12 58.4(15) . . ?

loop_
_geom_bond_atom_site_label_1
_geom_bond_atom_site_label_2
_geom_bond_distance
_geom_bond_site_symmetry_2
_geom_bond_publ_flag
Se1 C13 1.625(9) . ?
Se1 C10 1.782(3) . ?
Se1' C11 0.504(14) . ?
Se1' C12 1.439(8) . ?
Se1' C10 1.794(3) . ?
Se1' C13 2.414(7) . ?
F2 B1 1.401(3) . ?
F1 B1 1.389(4) . ?
N2 C9 1.351(3) . ?
N2 C6 1.399(4) . ?
N2 B1 1.539(4) . ?
C10 C5 1.454(4) . ?
C10 C11' 1.636(14) . ?
N1 C1 1.357(3) . ?
N1 C4 1.390(4) . ?
N1 B1 1.525(4) . ?
C8 C7 1.383(4) . ?
C8 C9 1.399(4) . ?
C3 C2 1.401(4) . ?
C3 C4 1.419(4) . ?
C2 C1 1.411(4) . ?
C5 C4 1.411(4) . ?
C5 C6 1.413(4) . ?
C6 C7 1.429(4) . ?
C13 C12 1.300(10) . ?
C12 C11 1.637(14) . ?
